data_1507596
loop_
_publ_author_name
'Yu, Feng'
'Hu, Haoxiang'
'Gu, Xiaodong'
'Ye, Jinxing'

_publ_section_title
;
 Asymmetric Michael Addition of Substituted Rhodanines to
 \a,\b-Unsaturated Ketones Catalyzed by Bulky Primary Amines.
;
_journal_issue 8
_journal_name_full 'Organic letters'
_journal_page_first 2038
_journal_page_last 2041
_journal_paper_doi 10.1021/ol300489q
_journal_volume 14
_journal_year 2012
_chemical_absolute_configuration ad
_chemical_formula_sum 'C20 H21 N O3 S2'
_chemical_formula_weight 387.50
_chemical_name_systematic
; 
 ? 
;
_space_group_IT_number 4
_symmetry_cell_setting monoclinic
_symmetry_space_group_name_Hall 'P 2yb'
_symmetry_space_group_name_H-M 'P 1 21 1'
_atom_sites_solution_hydrogens geom
_atom_sites_solution_primary direct
_atom_sites_solution_secondary difmap
_audit_creation_method SHELXL-97
_cell_angle_alpha 90.00
_cell_angle_beta 106.6910(10)
_cell_angle_gamma 90.00
_cell_formula_units_Z 2
_cell_length_a 10.3022(6)
_cell_length_b 6.6239(4)
_cell_length_c 14.3858(9)
_cell_measurement_reflns_used 3885
_cell_measurement_temperature 293(2)
_cell_measurement_theta_max 56.626
_cell_measurement_theta_min 5.727
_cell_volume 940.34(10)
_computing_cell_refinement 'Bruker SMART'
_computing_data_collection 'Bruker SMART'
_computing_data_reduction 'Bruker SHELXTL'
_computing_molecular_graphics 'Bruker SHELXTL'
_computing_publication_material 'Bruker SHELXTL'
_computing_structure_refinement 'SHELXL-97 (Sheldrick, 1997)'
_computing_structure_solution 'SHELXS-97 (Sheldrick, 1990)'
_diffrn_ambient_temperature 293(2)
_diffrn_measured_fraction_theta_full 1.000
_diffrn_measured_fraction_theta_max 1.000
_diffrn_measurement_device_type 'CCD area detector'
_diffrn_measurement_method 'phi and omega scans'
_diffrn_radiation_monochromator graphite
_diffrn_radiation_source 'fine-focus sealed tube'
_diffrn_radiation_type MoK\a
_diffrn_radiation_wavelength 0.71073
_diffrn_reflns_av_R_equivalents 0.0171
_diffrn_reflns_av_sigmaI/netI 0.0267
_diffrn_reflns_limit_h_max 12
_diffrn_reflns_limit_h_min -12
_diffrn_reflns_limit_k_max 8
_diffrn_reflns_limit_k_min -5
_diffrn_reflns_limit_l_max 16
_diffrn_reflns_limit_l_min -17
_diffrn_reflns_number 5617
_diffrn_reflns_theta_full 26.00
_diffrn_reflns_theta_max 26.00
_diffrn_reflns_theta_min 2.06
_exptl_absorpt_coefficient_mu 0.303
_exptl_absorpt_correction_T_max 1.00000
_exptl_absorpt_correction_T_min 0.82505
_exptl_absorpt_correction_type empirical
_exptl_absorpt_process_details sadabs
_exptl_crystal_colour colorless
_exptl_crystal_density_diffrn 1.369
_exptl_crystal_density_method 'not measured'
_exptl_crystal_description prismatic
_exptl_crystal_F_000 408
_exptl_crystal_size_max 0.312
_exptl_crystal_size_mid 0.258
_exptl_crystal_size_min 0.231
_refine_diff_density_max 0.206
_refine_diff_density_min -0.184
_refine_diff_density_rms 0.038
_refine_ls_abs_structure_details 'Flack H D (1983), Acta Cryst. A39, 876-881'
_refine_ls_abs_structure_Flack 0.04(6)
_refine_ls_extinction_method none
_refine_ls_goodness_of_fit_ref 1.078
_refine_ls_hydrogen_treatment mixed
_refine_ls_matrix_type full
_refine_ls_number_parameters 245
_refine_ls_number_reflns 2854
_refine_ls_number_restraints 3
_refine_ls_restrained_S_all 1.078
_refine_ls_R_factor_all 0.0291
_refine_ls_R_factor_gt 0.0284
_refine_ls_shift/su_max 0.000
_refine_ls_shift/su_mean 0.000
_refine_ls_structure_factor_coef Fsqd
_refine_ls_weighting_details 'calc w=1/[\s^2^(Fo^2^)+(0.0452P)^2^+0.1000P] where P=(Fo^2^+2Fc^2^)/3'
_refine_ls_weighting_scheme calc
_refine_ls_wR_factor_gt 0.0740
_refine_ls_wR_factor_ref 0.0748
_reflns_number_gt 2784
_reflns_number_total 2854
_reflns_threshold_expression >2sigma(I)
_cod_data_source_file ol300489q_si_005.cif
_cod_data_source_block cd211526
_cod_depositor_comments
;
The following automatic conversions were performed:

'_symmetry_cell_setting' value 'Monoclinic' changed to 'monoclinic'
according to /home/saulius/struct/CIF-dictionaries/cif_core.dic
dictionary named 'cif_core.dic' version 2.4.1 from 2010-06-29.

Automatic conversion script
Id: cif_fix_values 1715 2011-07-08 13:25:40Z adriana 
;
_cod_original_sg_symbol_H-M P2(1)
_cod_database_code 1507596

loop_
_symmetry_equiv_pos_as_xyz
'x, y, z'
'-x, y+1/2, -z'

loop_
_atom_site_label
_atom_site_type_symbol
_atom_site_fract_x
_atom_site_fract_y
_atom_site_fract_z
_atom_site_U_iso_or_equiv
_atom_site_adp_type
_atom_site_occupancy
_atom_site_symmetry_multiplicity
_atom_site_calc_flag
_atom_site_refinement_flags
S1 S -0.06915(5) 0.65013(10) 0.08527(4) 0.04512(15) Uani 1 1 d .
S2 S 0.22067(5) 0.54509(8) 0.11339(3) 0.03516(13) Uani 1 1 d .
N1 N 0.11914(14) 0.5812(3) 0.25499(10) 0.0319(4) Uani 1 1 d .
O1 O 0.36242(17) 0.8386(4) 0.50006(11) 0.0615(5) Uani 1 1 d .
O2 O 0.24020(15) 0.2769(2) 0.29857(11) 0.0435(3) Uani 1 1 d .
H2 H 0.1837 0.2415 0.2484 0.065 Uiso 1 1 calc R
O3 O 0.0410(2) 0.1193(4) 0.14406(16) 0.0643(5) Uani 1 1 d D
C1 C 0.08350(18) 0.5942(3) 0.15745(13) 0.0330(4) Uani 1 1 d .
C2 C 0.34108(17) 0.5661(3) 0.23526(11) 0.0296(4) Uani 1 1 d .
C3 C 0.25350(18) 0.4871(3) 0.29919(13) 0.0324(4) Uani 1 1 d .
C4 C 0.31314(19) 0.5423(4) 0.40627(13) 0.0388(4) Uani 1 1 d .
H4A H 0.2427 0.5251 0.4381 0.047 Uiso 1 1 calc R
H4B H 0.3843 0.4460 0.4351 0.047 Uiso 1 1 calc R
C5 C 0.37031(19) 0.7492(4) 0.42861(13) 0.0392(5) Uani 1 1 d .
C6 C 0.4469(2) 0.8319(4) 0.36324(13) 0.0388(5) Uani 1 1 d .
H6A H 0.5359 0.7696 0.3793 0.047 Uiso 1 1 calc R
H6B H 0.4595 0.9760 0.3742 0.047 Uiso 1 1 calc R
C7 C 0.37355(17) 0.7941(3) 0.25553(12) 0.0287(4) Uani 1 1 d .
H7 H 0.2863 0.8642 0.2416 0.034 Uiso 1 1 calc R
C8 C 0.45031(18) 0.8891(3) 0.19043(13) 0.0320(4) Uani 1 1 d .
C9 C 0.5911(2) 0.8922(4) 0.21619(17) 0.0453(5) Uani 1 1 d .
H9 H 0.6411 0.8281 0.2727 0.054 Uiso 1 1 calc R
C10 C 0.6571(3) 0.9909(5) 0.1577(2) 0.0595(7) Uani 1 1 d .
H10 H 0.7513 0.9937 0.1758 0.071 Uiso 1 1 calc R
C11 C 0.5861(3) 1.0834(4) 0.0742(2) 0.0621(7) Uani 1 1 d .
H11 H 0.6313 1.1493 0.0356 0.075 Uiso 1 1 calc R
C12 C 0.4475(3) 1.0787(4) 0.04742(17) 0.0556(6) Uani 1 1 d .
H12 H 0.3985 1.1406 -0.0100 0.067 Uiso 1 1 calc R
C13 C 0.3797(2) 0.9826(4) 0.10522(15) 0.0424(5) Uani 1 1 d .
H13 H 0.2855 0.9810 0.0864 0.051 Uiso 1 1 calc R
C14 C 0.02041(17) 0.5986(3) 0.30851(13) 0.0361(5) Uani 1 1 d .
C15 C -0.0614(2) 0.4371(4) 0.31313(19) 0.0504(6) Uani 1 1 d .
H15 H -0.0571 0.3188 0.2794 0.060 Uiso 1 1 calc R
C16 C -0.1503(2) 0.4539(5) 0.3691(2) 0.0616(8) Uani 1 1 d .
H16 H -0.2055 0.3453 0.3734 0.074 Uiso 1 1 calc R
C17 C -0.1578(2) 0.6274(6) 0.41765(18) 0.0612(8) Uani 1 1 d .
H17 H -0.2170 0.6365 0.4556 0.073 Uiso 1 1 calc R
C18 C -0.0775(2) 0.7903(5) 0.41079(18) 0.0611(7) Uani 1 1 d .
H18 H -0.0840 0.9097 0.4432 0.073 Uiso 1 1 calc R
C19 C 0.0126(2) 0.7765(4) 0.35581(17) 0.0481(5) Uani 1 1 d .
H19 H 0.0670 0.8858 0.3510 0.058 Uiso 1 1 calc R
C20 C 0.4652(2) 0.4367(3) 0.24330(16) 0.0404(5) Uani 1 1 d .
H20A H 0.5081 0.4785 0.1954 0.061 Uiso 1 1 calc R
H20B H 0.4386 0.2977 0.2328 0.061 Uiso 1 1 calc R
H20C H 0.5276 0.4518 0.3069 0.061 Uiso 1 1 calc R
H3B H 0.017(3) 0.008(7) 0.133(3) 0.074(11) Uiso 1 1 d D
H3A H 0.041(4) 0.149(8) 0.090(3) 0.093(13) Uiso 1 1 d D

loop_
_atom_site_aniso_label
_atom_site_aniso_U_11
_atom_site_aniso_U_22
_atom_site_aniso_U_33
_atom_site_aniso_U_23
_atom_site_aniso_U_13
_atom_site_aniso_U_12
S1 0.0365(2) 0.0518(4) 0.0377(3) 0.0007(2) -0.00432(19) 0.0012(2)
S2 0.0384(2) 0.0403(3) 0.0256(2) -0.00510(19) 0.00726(17) -0.0049(2)
N1 0.0294(7) 0.0374(10) 0.0273(7) 0.0019(7) 0.0054(6) -0.0009(7)
O1 0.0598(9) 0.0880(15) 0.0411(9) -0.0254(9) 0.0214(7) -0.0092(10)
O2 0.0464(8) 0.0325(8) 0.0475(8) 0.0073(7) 0.0072(6) -0.0020(7)
O3 0.0837(13) 0.0476(12) 0.0571(12) -0.0077(10) 0.0131(10) -0.0168(11)
C1 0.0357(9) 0.0291(11) 0.0312(9) 0.0000(7) 0.0051(7) -0.0037(7)
C2 0.0312(8) 0.0315(10) 0.0243(7) -0.0005(7) 0.0054(6) 0.0020(8)
C3 0.0331(9) 0.0325(11) 0.0305(9) 0.0049(7) 0.0076(7) 0.0013(8)
C4 0.0340(9) 0.0546(13) 0.0251(8) 0.0070(9) 0.0041(7) 0.0025(10)
C5 0.0297(9) 0.0587(14) 0.0256(9) -0.0035(9) 0.0024(7) 0.0035(9)
C6 0.0388(9) 0.0435(13) 0.0323(9) -0.0082(9) 0.0074(8) -0.0033(9)
C7 0.0290(8) 0.0280(10) 0.0284(8) -0.0040(7) 0.0072(7) 0.0017(8)
C8 0.0370(9) 0.0264(10) 0.0341(9) -0.0036(8) 0.0124(7) -0.0005(8)
C9 0.0404(10) 0.0457(14) 0.0521(12) 0.0017(11) 0.0171(9) 0.0007(10)
C10 0.0527(13) 0.0566(17) 0.0807(17) 0.0032(14) 0.0376(13) -0.0021(12)
C11 0.0902(19) 0.0452(16) 0.0711(16) 0.0023(12) 0.0553(15) -0.0028(14)
C12 0.0841(17) 0.0446(15) 0.0432(11) 0.0078(11) 0.0265(11) 0.0038(13)
C13 0.0503(11) 0.0372(12) 0.0389(10) 0.0008(9) 0.0115(9) 0.0022(10)
C14 0.0290(8) 0.0477(14) 0.0301(8) 0.0025(8) 0.0063(7) 0.0013(8)
C15 0.0423(11) 0.0530(16) 0.0567(13) 0.0042(11) 0.0155(10) -0.0033(11)
C16 0.0429(12) 0.080(2) 0.0676(16) 0.0249(15) 0.0244(11) 0.0005(13)
C17 0.0368(10) 0.101(2) 0.0484(13) 0.0123(15) 0.0169(9) 0.0138(14)
C18 0.0452(12) 0.088(2) 0.0482(13) -0.0136(14) 0.0105(10) 0.0138(15)
C19 0.0365(10) 0.0574(15) 0.0486(11) -0.0076(11) 0.0095(9) -0.0022(11)
C20 0.0408(10) 0.0328(11) 0.0482(11) -0.0004(9) 0.0141(9) 0.0041(9)

loop_
_atom_type_symbol
_atom_type_description
_atom_type_scat_dispersion_real
_atom_type_scat_dispersion_imag
_atom_type_scat_source
C C 0.0033 0.0016 'International Tables Vol C Tables 4.2.6.8 and 6.1.1.4'
H H 0.0000 0.0000 'International Tables Vol C Tables 4.2.6.8 and 6.1.1.4'
N N 0.0061 0.0033 'International Tables Vol C Tables 4.2.6.8 and 6.1.1.4'
O O 0.0106 0.0060 'International Tables Vol C Tables 4.2.6.8 and 6.1.1.4'
S S 0.1246 0.1234 'International Tables Vol C Tables 4.2.6.8 and 6.1.1.4'

loop_
_geom_angle_atom_site_label_1
_geom_angle_atom_site_label_2
_geom_angle_atom_site_label_3
_geom_angle
C1 S2 C2 91.98(8)
C1 N1 C14 121.77(15)
C1 N1 C3 114.50(15)
C14 N1 C3 121.18(14)
C3 O2 H2 109.5
H3B O3 H3A 97(4)
N1 C1 S1 126.31(15)
N1 C1 S2 111.17(13)
S1 C1 S2 122.53(11)
C20 C2 C3 112.65(16)
C20 C2 C7 113.79(15)
C3 C2 C7 110.26(15)
C20 C2 S2 110.67(13)
C3 C2 S2 101.04(11)
C7 C2 S2 107.58(12)
O2 C3 N1 109.72(16)
O2 C3 C4 104.73(17)
N1 C3 C4 112.75(16)
O2 C3 C2 113.83(16)
N1 C3 C2 103.54(14)
C4 C3 C2 112.48(15)
C5 C4 C3 117.15(17)
C5 C4 H4A 108.0
C3 C4 H4A 108.0
C5 C4 H4B 108.0
C3 C4 H4B 108.0
H4A C4 H4B 107.3
O1 C5 C4 121.0(2)
O1 C5 C6 122.2(2)
C4 C5 C6 116.67(17)
C5 C6 C7 112.27(16)
C5 C6 H6A 109.2
C7 C6 H6A 109.2
C5 C6 H6B 109.2
C7 C6 H6B 109.2
H6A C6 H6B 107.9
C8 C7 C6 111.12(15)
C8 C7 C2 114.02(15)
C6 C7 C2 111.33(16)
C8 C7 H7 106.6
C6 C7 H7 106.6
C2 C7 H7 106.6
C13 C8 C9 118.3(2)
C13 C8 C7 119.80(17)
C9 C8 C7 121.87(18)
C10 C9 C8 120.0(2)
C10 C9 H9 120.0
C8 C9 H9 120.0
C11 C10 C9 121.0(2)
C11 C10 H10 119.5
C9 C10 H10 119.5
C10 C11 C12 119.5(2)
C10 C11 H11 120.3
C12 C11 H11 120.3
C11 C12 C13 120.5(2)
C11 C12 H12 119.8
C13 C12 H12 119.8
C8 C13 C12 120.8(2)
C8 C13 H13 119.6
C12 C13 H13 119.6
C19 C14 C15 121.3(2)
C19 C14 N1 118.83(19)
C15 C14 N1 119.9(2)
C14 C15 C16 118.8(3)
C14 C15 H15 120.6
C16 C15 H15 120.6
C17 C16 C15 120.7(3)
C17 C16 H16 119.6
C15 C16 H16 119.6
C16 C17 C18 120.1(2)
C16 C17 H17 120.0
C18 C17 H17 120.0
C17 C18 C19 120.2(3)
C17 C18 H18 119.9
C19 C18 H18 119.9
C14 C19 C18 118.9(3)
C14 C19 H19 120.5
C18 C19 H19 120.5
C2 C20 H20A 109.5
C2 C20 H20B 109.5
H20A C20 H20B 109.5
C2 C20 H20C 109.5
H20A C20 H20C 109.5
H20B C20 H20C 109.5

loop_
_geom_bond_atom_site_label_1
_geom_bond_atom_site_label_2
_geom_bond_distance
S1 C1 1.6585(19)
S2 C1 1.7376(19)
S2 C2 1.8391(17)
N1 C1 1.347(2)
N1 C14 1.446(2)
N1 C3 1.484(2)
O1 C5 1.209(3)
O2 C3 1.399(3)
O2 H2 0.8200
O3 H3B 0.78(5)
O3 H3A 0.80(4)
C2 C20 1.516(3)
C2 C3 1.552(2)
C2 C7 1.556(3)
C3 C4 1.530(2)
C4 C5 1.490(4)
C4 H4A 0.9700
C4 H4B 0.9700
C5 C6 1.495(3)
C6 C7 1.537(2)
C6 H6A 0.9700
C6 H6B 0.9700
C7 C8 1.524(3)
C7 H7 0.9800
C8 C13 1.379(3)
C8 C9 1.390(3)
C9 C10 1.388(3)
C9 H9 0.9300
C10 C11 1.360(4)
C10 H10 0.9300
C11 C12 1.368(4)
C11 H11 0.9300
C12 C13 1.385(3)
C12 H12 0.9300
C13 H13 0.9300
C14 C19 1.375(4)
C14 C15 1.375(3)
C15 C16 1.387(3)
C15 H15 0.9300
C16 C17 1.358(5)
C16 H16 0.9300
C17 C18 1.380(5)
C17 H17 0.9300
C18 C19 1.385(3)
C18 H18 0.9300
C19 H19 0.9300
C20 H20A 0.9600
C20 H20B 0.9600
C20 H20C 0.9600

loop_
_geom_hbond_atom_site_label_D
_geom_hbond_atom_site_label_H
_geom_hbond_atom_site_label_A
_geom_hbond_distance_DH
_geom_hbond_distance_HA
_geom_hbond_distance_DA
_geom_hbond_angle_DHA
_geom_hbond_site_symmetry_A
O2 H2 O3 0.82 1.95 2.761(3) 169.5 .
O3 H3B S1 0.78(5) 2.55(5) 3.333(3) 176(3) 1_545
O3 H3A S1 0.80(4) 2.62(4) 3.400(2) 164(4) 2_545

loop_
_geom_torsion_atom_site_label_1
_geom_torsion_atom_site_label_2
_geom_torsion_atom_site_label_3
_geom_torsion_atom_site_label_4
_geom_torsion
C14 N1 C1 S1 5.6(3)
C3 N1 C1 S1 167.69(15)
C14 N1 C1 S2 -174.64(15)
C3 N1 C1 S2 -12.6(2)
C2 S2 C1 N1 -13.07(15)
C2 S2 C1 S1 166.67(14)
C1 S2 C2 C20 151.57(15)
C1 S2 C2 C3 32.03(14)
C1 S2 C2 C7 -83.56(13)
C1 N1 C3 O2 -84.7(2)
C14 N1 C3 O2 77.5(2)
C1 N1 C3 C4 159.03(16)
C14 N1 C3 C4 -38.8(3)
C1 N1 C3 C2 37.2(2)
C14 N1 C3 C2 -160.63(16)
C20 C2 C3 O2 -40.8(2)
C7 C2 C3 O2 -169.09(15)
S2 C2 C3 O2 77.33(17)
C20 C2 C3 N1 -159.84(16)
C7 C2 C3 N1 71.85(17)
S2 C2 C3 N1 -41.73(16)
C20 C2 C3 C4 78.1(2)
C7 C2 C3 C4 -50.2(2)
S2 C2 C3 C4 -163.74(15)
O2 C3 C4 C5 165.42(16)
N1 C3 C4 C5 -75.3(2)
C2 C3 C4 C5 41.3(2)
C3 C4 C5 O1 146.0(2)
C3 C4 C5 C6 -38.9(2)
O1 C5 C6 C7 -140.1(2)
C4 C5 C6 C7 44.8(2)
C5 C6 C7 C8 177.15(18)
C5 C6 C7 C2 -54.6(2)
C20 C2 C7 C8 56.7(2)
C3 C2 C7 C8 -175.61(14)
S2 C2 C7 C8 -66.28(17)
C20 C2 C7 C6 -70.00(19)
C3 C2 C7 C6 57.69(18)
S2 C2 C7 C6 167.03(12)
C6 C7 C8 C13 -140.5(2)
C2 C7 C8 C13 92.7(2)
C6 C7 C8 C9 36.7(3)
C2 C7 C8 C9 -90.1(2)
C13 C8 C9 C10 1.2(3)
C7 C8 C9 C10 -176.1(2)
C8 C9 C10 C11 -0.8(4)
C9 C10 C11 C12 -0.1(4)
C10 C11 C12 C13 0.7(4)
C9 C8 C13 C12 -0.7(3)
C7 C8 C13 C12 176.7(2)
C11 C12 C13 C8 -0.3(4)
C1 N1 C14 C19 -103.2(2)
C3 N1 C14 C19 96.0(2)
C1 N1 C14 C15 78.3(3)
C3 N1 C14 C15 -82.6(2)
C19 C14 C15 C16 -1.8(3)
N1 C14 C15 C16 176.7(2)
C14 C15 C16 C17 0.7(4)
C15 C16 C17 C18 0.8(4)
C16 C17 C18 C19 -1.1(4)
C15 C14 C19 C18 1.5(3)
N1 C14 C19 C18 -177.05(19)
C17 C18 C19 C14 0.1(4)

loop_
_cod_related_entry_id
_cod_related_entry_database
_cod_related_entry_code
1 ChemSpider 30651854
